data_4080017
loop_
_publ_author_name
'Fecker, Ann Christin'
'Gl\"uckner, Andreas'
'Daniliuc, Constantin G.'
'Freytag, Matthias'
'Jones, Peter G.'
'Walter, Marc D.'

_publ_section_title
;
 Synthesis and Coordination Chemistry of an Enantiomerically Pure
 Pentadienyl Ligand
;
_journal_issue 3
_journal_name_full Organometallics
_journal_page_first 874
_journal_paper_doi 10.1021/om301189g
_journal_volume 32
_journal_year 2013
_chemical_absolute_configuration ad
_chemical_formula_sum 'C26 H38 Cr'
_chemical_formula_weight 402.56
_chemical_name_systematic
; 
 ? 
;
_space_group_IT_number 19
_symmetry_cell_setting orthorhombic
_symmetry_space_group_name_Hall 'P 2ac 2ab'
_symmetry_space_group_name_H-M 'P 21 21 21'
_atom_sites_solution_hydrogens geom
_atom_sites_solution_primary direct
_atom_sites_solution_secondary difmap
_audit_creation_method SHELXL-97
_cell_angle_alpha 90.00
_cell_angle_beta 90.00
_cell_angle_gamma 90.00
_cell_formula_units_Z 8
_cell_length_a 12.0216(2)
_cell_length_b 14.8368(2)
_cell_length_c 24.5563(2)
_cell_measurement_reflns_used 69552
_cell_measurement_temperature 100(2)
_cell_measurement_theta_max 75.7595
_cell_measurement_theta_min 3.4775
_cell_volume 4379.91(10)
_computing_cell_refinement
; 
CrysAlisPro, Agilent Technologies, 
Version 1.171.34.49 (release 20-01-2011 CrysAlis171 .NET) 
(compiled Jan 20 2011,15:58:25) 
;
_computing_data_collection
; 
CrysAlisPro, Agilent Technologies, 
Version 1.171.34.49 (release 20-01-2011 CrysAlis171 .NET) 
(compiled Jan 20 2011,15:58:25) 
;
_computing_data_reduction
; 
CrysAlisPro, Agilent Technologies, 
Version 1.171.34.49 (release 20-01-2011 CrysAlis171 .NET) 
(compiled Jan 20 2011,15:58:25) 
;
_computing_molecular_graphics 'BRUKER XP'
_computing_publication_material SHELXL-97
_computing_structure_refinement 'SHELXL-97 (Sheldrick, 1997)'
_computing_structure_solution 'SHELXS-97 (Sheldrick, 1990)'
_diffrn_ambient_temperature 100(2)
_diffrn_detector_area_resol_mean 10.3543
_diffrn_measured_fraction_theta_full 0.999
_diffrn_measured_fraction_theta_max 0.999
_diffrn_measurement_device_type 'Xcalibur, Atlas, Nova'
_diffrn_measurement_method '\w scans'
_diffrn_radiation_monochromator mirror
_diffrn_radiation_source 'Nova (Cu) X-ray Source'
_diffrn_radiation_type 'Cu K\a'
_diffrn_radiation_wavelength 1.54184
_diffrn_reflns_av_R_equivalents 0.0331
_diffrn_reflns_av_sigmaI/netI 0.0133
_diffrn_reflns_limit_h_max 15
_diffrn_reflns_limit_h_min -14
_diffrn_reflns_limit_k_max 18
_diffrn_reflns_limit_k_min -17
_diffrn_reflns_limit_l_max 30
_diffrn_reflns_limit_l_min -30
_diffrn_reflns_number 84454
_diffrn_reflns_theta_full 74.47
_diffrn_reflns_theta_max 74.47
_diffrn_reflns_theta_min 3.48
_exptl_absorpt_coefficient_mu 4.322
_exptl_absorpt_correction_T_max 1.00000
_exptl_absorpt_correction_T_min 0.73098
_exptl_absorpt_correction_type multi-scan
_exptl_absorpt_process_details
; 
CrysAlisPro, Agilent Technologies, 
Version 1.171.34.49 (release 20-01-2011 CrysAlis171 .NET) 
(compiled Jan 20 2011,15:58:25) 
;
_exptl_crystal_colour green
_exptl_crystal_density_diffrn 1.221
_exptl_crystal_density_method 'not measured'
_exptl_crystal_description prism
_exptl_crystal_F_000 1744
_exptl_crystal_size_max 0.15
_exptl_crystal_size_mid 0.13
_exptl_crystal_size_min 0.12
_refine_diff_density_max 0.180
_refine_diff_density_min -0.259
_refine_diff_density_rms 0.038
_refine_ls_abs_structure_details 'Flack H D (1983), Acta Cryst. A39, 876-881'
_refine_ls_abs_structure_Flack -0.0022(16)
_refine_ls_extinction_method none
_refine_ls_goodness_of_fit_ref 1.026
_refine_ls_hydrogen_treatment mixed
_refine_ls_matrix_type full
_refine_ls_number_parameters 563
_refine_ls_number_reflns 8931
_refine_ls_number_restraints 0
_refine_ls_restrained_S_all 1.026
_refine_ls_R_factor_all 0.0199
_refine_ls_R_factor_gt 0.0197
_refine_ls_shift/su_max 0.001
_refine_ls_shift/su_mean 0.000
_refine_ls_structure_factor_coef Fsqd
_refine_ls_weighting_details 'calc w=1/[\s^2^(Fo^2^)+(0.0327P)^2^+0.7645P] where P=(Fo^2^+2Fc^2^)/3'
_refine_ls_weighting_scheme calc
_refine_ls_wR_factor_gt 0.0521
_refine_ls_wR_factor_ref 0.0522
_reflns_number_gt 8859
_reflns_number_total 8931
_reflns_threshold_expression >2sigma(I)
_cod_data_source_file om301189g_si_002.cif
_cod_data_source_block complex7
_cod_database_code 4080017

loop_
_symmetry_equiv_pos_as_xyz
'x, y, z'
'-x+1/2, -y, z+1/2'
'-x, y+1/2, -z+1/2'
'x+1/2, -y+1/2, -z'

loop_
_atom_site_label
_atom_site_type_symbol
_atom_site_fract_x
_atom_site_fract_y
_atom_site_fract_z
_atom_site_U_iso_or_equiv
_atom_site_adp_type
_atom_site_occupancy
_atom_site_symmetry_multiplicity
_atom_site_calc_flag
_atom_site_refinement_flags
Cr Cr 0.506440(15) 0.036406(12) 0.041471(7) 0.01411(5) Uani 1 1 d .
C1 C 0.53084(10) 0.00976(9) -0.04554(5) 0.0204(2) Uani 1 1 d .
H1A H 0.4901(13) -0.0455(10) -0.0509(6) 0.023(4) Uiso 1 1 d .
H1B H 0.6060(13) 0.0114(11) -0.0641(6) 0.027(4) Uiso 1 1 d .
C2 C 0.47713(10) 0.09428(8) -0.04031(5) 0.0194(2) Uani 1 1 d .
C3 C 0.38056(10) 0.10618(8) -0.00802(5) 0.0176(2) Uani 1 1 d .
H3 H 0.3565(12) 0.1659(10) -0.0040(6) 0.017(3) Uiso 1 1 d .
C4 C 0.32518(9) 0.04321(8) 0.02665(4) 0.0165(2) Uani 1 1 d .
C5 C 0.35492(10) -0.04782(8) 0.03523(5) 0.0181(2) Uani 1 1 d .
H5 H 0.3807(14) -0.0857(11) 0.0057(6) 0.022(4) Uiso 1 1 d .
C6 C 0.28645(11) -0.10061(9) 0.07716(5) 0.0226(3) Uani 1 1 d .
H6A H 0.2533 -0.1541 0.0593 0.027 Uiso 1 1 calc R
H6B H 0.3363 -0.1221 0.1065 0.027 Uiso 1 1 calc R
C7 C 0.19385(11) -0.04352(9) 0.10206(5) 0.0218(2) Uani 1 1 d .
H7 H 0.1458 -0.0750 0.1293 0.026 Uiso 1 1 calc R
C8 C 0.24505(11) 0.04670(9) 0.12128(5) 0.0219(2) Uani 1 1 d .
H8A H 0.3233 0.0421 0.1335 0.026 Uiso 1 1 calc R
H8B H 0.1989 0.0801 0.1479 0.026 Uiso 1 1 calc R
C9 C 0.23109(10) 0.07861(8) 0.06158(5) 0.0190(2) Uani 1 1 d .
H9 H 0.2125 0.1438 0.0566 0.023 Uiso 1 1 calc R
C10 C 0.13030(10) 0.01116(9) 0.05738(5) 0.0206(2) Uani 1 1 d .
C11 C 0.10640(11) -0.03412(10) 0.00281(5) 0.0292(3) Uani 1 1 d .
H11A H 0.0465 -0.0783 0.0073 0.044 Uiso 1 1 calc R
H11B H 0.1736 -0.0647 -0.0101 0.044 Uiso 1 1 calc R
H11C H 0.0838 0.0116 -0.0238 0.044 Uiso 1 1 calc R
C12 C 0.02281(11) 0.05278(10) 0.07889(6) 0.0291(3) Uani 1 1 d .
H12A H -0.0059 0.0961 0.0523 0.044 Uiso 1 1 calc R
H12B H 0.0378 0.0838 0.1134 0.044 Uiso 1 1 calc R
H12C H -0.0324 0.0052 0.0848 0.044 Uiso 1 1 calc R
C13 C 0.52558(11) 0.17787(10) -0.06605(6) 0.0281(3) Uani 1 1 d .
H13A H 0.6069 0.1738 -0.0660 0.042 Uiso 1 1 calc R
H13B H 0.5023 0.2310 -0.0453 0.042 Uiso 1 1 calc R
H13C H 0.4989 0.1831 -0.1036 0.042 Uiso 1 1 calc R
C14 C 0.51604(10) 0.12669(8) 0.11222(5) 0.0194(2) Uani 1 1 d .
H14A H 0.5148(14) 0.0839(11) 0.1426(7) 0.025(4) Uiso 1 1 d .
H14B H 0.4710(14) 0.1801(11) 0.1146(6) 0.025(4) Uiso 1 1 d .
C15 C 0.61416(10) 0.13710(8) 0.08081(5) 0.0191(2) Uani 1 1 d .
C16 C 0.68020(10) 0.06290(8) 0.06382(5) 0.0175(2) Uani 1 1 d .
H16 H 0.7405(13) 0.0749(10) 0.0406(7) 0.020(4) Uiso 1 1 d .
C17 C 0.65897(10) -0.03121(8) 0.07019(4) 0.0172(2) Uani 1 1 d .
C18 C 0.56946(10) -0.07089(8) 0.09820(5) 0.0183(2) Uani 1 1 d .
H18 H 0.5365(13) -0.0438(10) 0.1290(6) 0.021(4) Uiso 1 1 d .
C19 C 0.56344(11) -0.17405(9) 0.09839(6) 0.0247(3) Uani 1 1 d .
H19A H 0.5668 -0.1960 0.1364 0.030 Uiso 1 1 calc R
H19B H 0.4914 -0.1933 0.0828 0.030 Uiso 1 1 calc R
C20 C 0.65824(12) -0.21664(9) 0.06570(6) 0.0262(3) Uani 1 1 d .
H20 H 0.6579 -0.2840 0.0641 0.031 Uiso 1 1 calc R
C21 C 0.66340(12) -0.16827(9) 0.01000(5) 0.0273(3) Uani 1 1 d .
H21A H 0.5906 -0.1463 -0.0034 0.033 Uiso 1 1 calc R
H21B H 0.7039 -0.2021 -0.0186 0.033 Uiso 1 1 calc R
C22 C 0.73433(11) -0.09556(8) 0.03941(5) 0.0209(2) Uani 1 1 d .
H22 H 0.7944 -0.0670 0.0171 0.025 Uiso 1 1 calc R
C23 C 0.77284(11) -0.17258(9) 0.07942(5) 0.0234(3) Uani 1 1 d .
C24 C 0.79899(11) -0.14890(10) 0.13826(5) 0.0266(3) Uani 1 1 d .
H24A H 0.8052 -0.2043 0.1597 0.040 Uiso 1 1 calc R
H24B H 0.7392 -0.1113 0.1531 0.040 Uiso 1 1 calc R
H24C H 0.8694 -0.1158 0.1399 0.040 Uiso 1 1 calc R
C25 C 0.87069(13) -0.22608(10) 0.05572(6) 0.0319(3) Uani 1 1 d .
H25A H 0.9389 -0.1902 0.0585 0.048 Uiso 1 1 calc R
H25B H 0.8559 -0.2399 0.0174 0.048 Uiso 1 1 calc R
H25C H 0.8798 -0.2824 0.0761 0.048 Uiso 1 1 calc R
C26 C 0.64659(11) 0.22879(9) 0.05896(6) 0.0265(3) Uani 1 1 d .
H26A H 0.5794 0.2630 0.0499 0.040 Uiso 1 1 calc R
H26B H 0.6922 0.2213 0.0262 0.040 Uiso 1 1 calc R
H26C H 0.6892 0.2615 0.0867 0.040 Uiso 1 1 calc R
Cr' Cr 0.390205(15) 0.490510(12) 0.179322(7) 0.01258(4) Uani 1 1 d .
C1' C 0.39300(11) 0.38944(8) 0.24401(5) 0.0184(2) Uani 1 1 d .
H1A' H 0.4003(14) 0.4259(11) 0.2774(6) 0.023(4) Uiso 1 1 d .
H1B' H 0.4434(14) 0.3367(11) 0.2430(7) 0.027(4) Uiso 1 1 d .
C2' C 0.29200(10) 0.37977(8) 0.21488(5) 0.0172(2) Uani 1 1 d .
C3' C 0.22045(9) 0.45337(8) 0.20290(5) 0.0159(2) Uani 1 1 d .
H3' H 0.1590(14) 0.4416(11) 0.1804(7) 0.024(4) Uiso 1 1 d .
C4' C 0.23770(9) 0.54688(8) 0.21385(5) 0.0157(2) Uani 1 1 d .
C5' C 0.32738(10) 0.58461(8) 0.24314(5) 0.0184(2) Uani 1 1 d .
H5' H 0.3581(13) 0.5528(10) 0.2734(6) 0.021(4) Uiso 1 1 d .
C6' C 0.32962(11) 0.68717(9) 0.24948(6) 0.0256(3) Uani 1 1 d .
H6'1 H 0.4001 0.7109 0.2343 0.031 Uiso 1 1 calc R
H6'2 H 0.3272 0.7027 0.2887 0.031 Uiso 1 1 calc R
C7' C 0.23140(11) 0.73195(9) 0.22040(6) 0.0242(3) Uani 1 1 d .
H7' H 0.2288 0.7992 0.2229 0.029 Uiso 1 1 calc R
C8' C 0.22535(11) 0.69311(8) 0.16216(5) 0.0222(2) Uani 1 1 d .
H8'1 H 0.2983 0.6755 0.1467 0.027 Uiso 1 1 calc R
H8'2 H 0.1823 0.7304 0.1362 0.027 Uiso 1 1 calc R
C9' C 0.15856(10) 0.61387(8) 0.18758(5) 0.0176(2) Uani 1 1 d .
H9' H 0.0985 0.5875 0.1643 0.021 Uiso 1 1 calc R
C10' C 0.11944(11) 0.68271(8) 0.23278(5) 0.0218(2) Uani 1 1 d .
C11' C 0.09742(12) 0.64832(10) 0.29014(5) 0.0293(3) Uani 1 1 d .
H11D H 0.0837 0.6995 0.3145 0.044 Uiso 1 1 calc R
H11E H 0.1622 0.6145 0.3031 0.044 Uiso 1 1 calc R
H11F H 0.0321 0.6088 0.2899 0.044 Uiso 1 1 calc R
C12' C 0.01828(11) 0.73678(9) 0.21363(6) 0.0281(3) Uani 1 1 d .
H12D H -0.0475 0.6978 0.2135 0.042 Uiso 1 1 calc R
H12E H 0.0318 0.7596 0.1768 0.042 Uiso 1 1 calc R
H12F H 0.0058 0.7876 0.2384 0.042 Uiso 1 1 calc R
C13' C 0.26139(11) 0.28923(8) 0.19063(5) 0.0216(2) Uani 1 1 d .
H13D H 0.2215 0.2533 0.2178 0.032 Uiso 1 1 calc R
H13E H 0.3292 0.2574 0.1796 0.032 Uiso 1 1 calc R
H13F H 0.2136 0.2984 0.1588 0.032 Uiso 1 1 calc R
C14' C 0.36026(10) 0.52933(9) 0.09441(5) 0.0184(2) Uani 1 1 d .
H14C H 0.4020(14) 0.5832(11) 0.0887(6) 0.021(4) Uiso 1 1 d .
H14D H 0.2861(14) 0.5359(11) 0.0787(6) 0.026(4) Uiso 1 1 d .
C15' C 0.41145(10) 0.44326(8) 0.09544(4) 0.0172(2) Uani 1 1 d .
C16' C 0.50917(10) 0.42492(8) 0.12580(4) 0.0157(2) Uani 1 1 d .
H16' H 0.5305(13) 0.3644(10) 0.1271(6) 0.018(4) Uiso 1 1 d .
C17' C 0.56856(9) 0.48378(8) 0.16141(4) 0.0146(2) Uani 1 1 d .
C18' C 0.54395(9) 0.57556(8) 0.17128(5) 0.0158(2) Uani 1 1 d .
H18' H 0.5159(14) 0.6113(10) 0.1437(6) 0.021(4) Uiso 1 1 d .
C19' C 0.61793(10) 0.62573(8) 0.21160(5) 0.0185(2) Uani 1 1 d .
H19C H 0.5715 0.6496 0.2416 0.022 Uiso 1 1 calc R
H19D H 0.6533 0.6775 0.1930 0.022 Uiso 1 1 calc R
C20' C 0.70842(10) 0.56478(8) 0.23526(5) 0.0171(2) Uani 1 1 d .
H20' H 0.7598 0.5943 0.2619 0.021 Uiso 1 1 calc R
C21' C 0.65080(9) 0.47779(8) 0.25569(4) 0.0169(2) Uani 1 1 d .
H21C H 0.5734 0.4867 0.2684 0.020 Uiso 1 1 calc R
H21D H 0.6950 0.4427 0.2823 0.020 Uiso 1 1 calc R
C22' C 0.66046(10) 0.44378(8) 0.19599(5) 0.0153(2) Uani 1 1 d .
H22' H 0.6739 0.3777 0.1913 0.018 Uiso 1 1 calc R
C23' C 0.76595(9) 0.50643(8) 0.19061(5) 0.0170(2) Uani 1 1 d .
C24' C 0.79172(10) 0.54846(9) 0.13552(5) 0.0224(2) Uani 1 1 d .
H24D H 0.8542 0.5905 0.1393 0.034 Uiso 1 1 calc R
H24E H 0.7262 0.5811 0.1223 0.034 Uiso 1 1 calc R
H24F H 0.8114 0.5009 0.1095 0.034 Uiso 1 1 calc R
C25' C 0.87145(10) 0.46076(9) 0.21190(5) 0.0226(2) Uani 1 1 d .
H25D H 0.8943 0.4132 0.1865 0.034 Uiso 1 1 calc R
H25E H 0.8566 0.4343 0.2477 0.034 Uiso 1 1 calc R
H25F H 0.9311 0.5055 0.2151 0.034 Uiso 1 1 calc R
C26' C 0.35554(10) 0.36487(9) 0.06724(5) 0.0223(2) Uani 1 1 d .
H26D H 0.3853 0.3588 0.0303 0.033 Uiso 1 1 calc R
H26E H 0.2752 0.3756 0.0655 0.033 Uiso 1 1 calc R
H26F H 0.3699 0.3094 0.0877 0.033 Uiso 1 1 calc R

loop_
_atom_site_aniso_label
_atom_site_aniso_U_11
_atom_site_aniso_U_22
_atom_site_aniso_U_33
_atom_site_aniso_U_23
_atom_site_aniso_U_13
_atom_site_aniso_U_12
Cr 0.01456(9) 0.01475(9) 0.01304(8) 0.00091(6) -0.00162(7) 0.00150(7)
C1 0.0195(6) 0.0263(6) 0.0154(5) -0.0002(5) 0.0008(4) 0.0028(5)
C2 0.0182(6) 0.0257(6) 0.0143(5) 0.0051(4) -0.0014(4) 0.0021(4)
C3 0.0174(5) 0.0194(5) 0.0158(5) 0.0040(4) -0.0014(4) 0.0026(5)
C4 0.0138(5) 0.0216(6) 0.0141(5) 0.0008(4) -0.0032(4) -0.0010(4)
C5 0.0171(5) 0.0188(5) 0.0185(5) 0.0003(4) -0.0011(4) -0.0005(4)
C6 0.0240(6) 0.0190(6) 0.0247(6) 0.0050(5) 0.0012(5) -0.0007(5)
C7 0.0217(6) 0.0251(6) 0.0185(5) 0.0061(5) 0.0009(5) -0.0016(5)
C8 0.0219(6) 0.0282(6) 0.0155(5) 0.0008(5) 0.0016(4) -0.0007(5)
C9 0.0185(6) 0.0207(6) 0.0178(5) 0.0019(4) 0.0005(4) 0.0009(5)
C10 0.0169(5) 0.0271(6) 0.0178(5) 0.0046(5) 0.0000(4) -0.0008(5)
C11 0.0224(6) 0.0426(8) 0.0226(6) 0.0005(6) -0.0032(5) -0.0072(6)
C12 0.0189(6) 0.0382(7) 0.0302(7) 0.0069(6) 0.0037(5) 0.0023(5)
C13 0.0221(6) 0.0329(7) 0.0294(6) 0.0131(5) 0.0040(5) 0.0033(5)
C14 0.0190(6) 0.0197(5) 0.0194(5) -0.0047(4) -0.0006(4) 0.0021(5)
C15 0.0191(6) 0.0183(5) 0.0198(5) -0.0030(4) -0.0026(5) -0.0004(5)
C16 0.0143(5) 0.0217(6) 0.0163(5) -0.0012(4) -0.0011(4) 0.0007(4)
C17 0.0170(5) 0.0203(6) 0.0143(5) 0.0006(4) -0.0034(4) 0.0050(4)
C18 0.0190(6) 0.0191(6) 0.0170(5) 0.0026(4) -0.0026(4) 0.0045(4)
C19 0.0222(6) 0.0199(6) 0.0322(7) 0.0071(5) -0.0001(5) 0.0033(5)
C20 0.0291(7) 0.0178(6) 0.0317(7) 0.0022(5) -0.0004(5) 0.0057(5)
C21 0.0370(8) 0.0206(6) 0.0243(6) -0.0035(5) -0.0024(5) 0.0078(5)
C22 0.0246(6) 0.0205(6) 0.0176(5) 0.0022(5) 0.0026(5) 0.0062(5)
C23 0.0239(6) 0.0230(6) 0.0232(6) 0.0073(5) 0.0042(5) 0.0091(5)
C24 0.0209(6) 0.0354(7) 0.0234(6) 0.0100(5) 0.0015(5) 0.0089(5)
C25 0.0322(7) 0.0269(7) 0.0365(8) 0.0079(6) 0.0099(6) 0.0134(6)
C26 0.0247(6) 0.0185(6) 0.0362(7) -0.0048(5) 0.0058(5) -0.0019(5)
Cr' 0.01246(8) 0.01321(8) 0.01206(8) 0.00078(6) 0.00049(6) 0.00038(6)
C1' 0.0206(6) 0.0173(5) 0.0174(5) 0.0051(4) 0.0004(5) 0.0007(5)
C2' 0.0181(6) 0.0168(5) 0.0166(5) 0.0029(4) 0.0034(4) -0.0017(4)
C3' 0.0131(5) 0.0182(5) 0.0163(5) 0.0016(4) 0.0021(4) -0.0011(4)
C4' 0.0129(5) 0.0184(5) 0.0156(5) 0.0002(4) 0.0034(4) 0.0021(4)
C5' 0.0173(6) 0.0180(6) 0.0197(6) -0.0041(4) -0.0003(5) 0.0024(4)
C6' 0.0194(6) 0.0198(6) 0.0377(7) -0.0087(5) -0.0028(5) 0.0016(5)
C7' 0.0191(6) 0.0164(6) 0.0370(7) -0.0051(5) -0.0003(5) 0.0009(5)
C8' 0.0200(6) 0.0174(5) 0.0291(6) 0.0041(5) 0.0036(5) 0.0021(5)
C9' 0.0156(5) 0.0166(5) 0.0205(6) 0.0001(4) -0.0003(4) 0.0018(4)
C10' 0.0177(6) 0.0199(6) 0.0278(6) -0.0037(5) 0.0015(5) 0.0039(5)
C11' 0.0273(7) 0.0338(7) 0.0266(6) -0.0062(5) 0.0061(5) 0.0064(6)
C12' 0.0198(6) 0.0233(6) 0.0412(7) -0.0042(5) 0.0000(5) 0.0053(5)
C13' 0.0239(6) 0.0147(5) 0.0263(6) 0.0015(5) 0.0001(5) -0.0007(5)
C14' 0.0166(5) 0.0242(6) 0.0144(5) 0.0036(4) -0.0022(4) -0.0008(5)
C15' 0.0171(5) 0.0236(6) 0.0109(5) -0.0003(4) 0.0018(4) -0.0007(4)
C16' 0.0157(5) 0.0179(5) 0.0135(5) -0.0009(4) 0.0018(4) 0.0006(4)
C17' 0.0127(5) 0.0177(5) 0.0133(5) 0.0009(4) 0.0024(4) -0.0011(4)
C18' 0.0137(5) 0.0161(5) 0.0176(5) 0.0022(4) -0.0010(4) -0.0007(4)
C19' 0.0183(5) 0.0153(5) 0.0219(6) -0.0009(4) -0.0027(5) 0.0003(4)
C20' 0.0176(5) 0.0156(5) 0.0181(5) -0.0006(4) -0.0030(4) -0.0014(4)
C21' 0.0180(5) 0.0175(5) 0.0151(5) -0.0002(4) -0.0021(4) -0.0010(4)
C22' 0.0152(5) 0.0146(5) 0.0160(5) -0.0001(4) -0.0003(4) -0.0002(4)
C23' 0.0143(5) 0.0179(5) 0.0187(5) 0.0008(4) -0.0014(4) -0.0007(4)
C24' 0.0177(6) 0.0268(6) 0.0226(6) 0.0031(5) 0.0018(4) -0.0028(5)
C25' 0.0156(5) 0.0227(6) 0.0293(6) 0.0008(5) -0.0033(5) 0.0005(5)
C26' 0.0201(6) 0.0278(6) 0.0188(6) -0.0044(5) -0.0031(4) -0.0015(5)

loop_
_atom_type_symbol
_atom_type_description
_atom_type_scat_dispersion_real
_atom_type_scat_dispersion_imag
_atom_type_scat_source
C C 0.0181 0.0091 'International Tables Vol C Tables 4.2.6.8 and 6.1.1.4'
H H 0.0000 0.0000 'International Tables Vol C Tables 4.2.6.8 and 6.1.1.4'
Cr Cr -0.1635 2.4439 'International Tables Vol C Tables 4.2.6.8 and 6.1.1.4'

loop_
_geom_angle_atom_site_label_1
_geom_angle_atom_site_label_2
_geom_angle_atom_site_label_3
_geom_angle
C1 Cr C16 98.55(4)
C1 Cr C14 150.87(5)
C16 Cr C14 69.09(5)
C1 Cr C3 68.81(4)
C16 Cr C3 135.11(5)
C14 Cr C3 100.73(5)
C1 Cr C15 118.13(5)
C16 Cr C15 37.69(4)
C14 Cr C15 37.62(4)
C3 Cr C15 109.14(5)
C1 Cr C17 96.80(4)
C16 Cr C17 37.86(5)
C14 Cr C17 88.90(4)
C3 Cr C17 164.26(4)
C15 Cr C17 71.29(5)
C1 Cr C4 88.84(4)
C16 Cr C4 166.06(5)
C14 Cr C4 98.86(4)
C3 Cr C4 37.79(4)
C15 Cr C4 128.40(5)
C17 Cr C4 153.18(5)
C1 Cr C2 37.50(4)
C16 Cr C2 108.00(4)
C14 Cr C2 119.32(5)
C3 Cr C2 37.46(4)
C15 Cr C2 103.22(5)
C17 Cr C2 126.80(4)
C4 Cr C2 71.10(4)
C1 Cr C5 86.61(5)
C16 Cr C5 154.31(5)
C14 Cr C5 116.24(5)
C3 Cr C5 70.21(4)
C15 Cr C5 153.85(5)
C17 Cr C5 116.70(5)
C4 Cr C5 37.23(4)
C2 Cr C5 91.44(4)
C1 Cr C18 115.55(5)
C16 Cr C18 69.57(4)
C14 Cr C18 85.64(5)
C3 Cr C18 155.22(5)
C15 Cr C18 90.60(4)
C17 Cr C18 36.81(4)
C4 Cr C18 117.81(4)
C2 Cr C18 153.05(5)
C5 Cr C18 85.44(4)
C2 C1 Cr 72.00(7)
C1 C2 C3 122.32(11)
C1 C2 C13 120.92(11)
C3 C2 C13 116.63(11)
C1 C2 Cr 70.50(6)
C3 C2 Cr 70.78(6)
C13 C2 Cr 129.62(9)
C2 C3 C4 129.33(11)
C2 C3 Cr 71.75(7)
C4 C3 Cr 71.55(6)
C5 C4 C3 126.59(11)
C5 C4 C9 115.87(10)
C3 C4 C9 117.33(11)
C5 C4 Cr 71.49(7)
C3 C4 Cr 70.66(7)
C9 C4 Cr 131.22(8)
C4 C5 C6 116.90(11)
C4 C5 Cr 71.27(7)
C6 C5 Cr 133.10(9)
C7 C6 C5 112.15(10)
C6 C7 C8 108.19(10)
C6 C7 C10 111.30(10)
C8 C7 C10 87.68(9)
C7 C8 C9 86.13(9)
C4 C9 C8 110.43(10)
C4 C9 C10 108.51(10)
C8 C9 C10 87.20(9)
C12 C10 C11 108.81(11)
C12 C10 C7 112.38(10)
C11 C10 C7 118.65(11)
C12 C10 C9 111.82(11)
C11 C10 C9 118.81(10)
C7 C10 C9 84.71(9)
C15 C14 Cr 71.33(7)
C14 C15 C16 122.71(11)
C14 C15 C26 120.34(11)
C16 C15 C26 116.66(11)
C14 C15 Cr 71.05(7)
C16 C15 Cr 70.95(7)
C26 C15 Cr 127.32(9)
C15 C16 C17 128.76(11)
C15 C16 Cr 71.35(7)
C17 C16 Cr 71.47(7)
C18 C17 C16 126.85(11)
C18 C17 C22 115.90(11)
C16 C17 C22 117.00(11)
C18 C17 Cr 73.18(7)
C16 C17 Cr 70.66(7)
C22 C17 Cr 128.54(8)
C17 C18 C19 117.12(11)
C17 C18 Cr 70.01(6)
C19 C18 Cr 133.92(9)
C20 C19 C18 112.06(11)
C19 C20 C21 107.60(10)
C19 C20 C23 111.77(11)
C21 C20 C23 87.77(10)
C20 C21 C22 86.16(10)
C17 C22 C21 109.93(11)
C17 C22 C23 108.72(10)
C21 C22 C23 87.00(10)
C24 C23 C25 108.77(11)
C24 C23 C20 118.96(11)
C25 C23 C20 112.21(11)
C24 C23 C22 119.06(11)
C25 C23 C22 111.34(10)
C20 C23 C22 84.83(9)
C16' Cr' C1' 97.03(4)
C16' Cr' C4' 163.34(4)
C1' Cr' C4' 89.63(4)
C16' Cr' C15' 37.92(4)
C1' Cr' C15' 117.53(4)
C4' Cr' C15' 125.79(4)
C16' Cr' C17' 38.18(4)
C1' Cr' C17' 95.72(4)
C4' Cr' C17' 156.34(4)
C15' Cr' C17' 71.49(4)
C16' Cr' C3' 131.31(5)
C1' Cr' C3' 69.49(5)
C4' Cr' C3' 38.08(4)
C15' Cr' C3' 106.05(4)
C17' Cr' C3' 162.32(4)
C16' Cr' C14' 69.54(4)
C1' Cr' C14' 150.94(5)
C4' Cr' C14' 97.51(4)
C15' Cr' C14' 37.74(4)
C17' Cr' C14' 88.95(4)
C3' Cr' C14' 99.46(4)
C16' Cr' C2' 104.98(4)
C1' Cr' C2' 37.66(5)
C4' Cr' C2' 71.47(4)
C15' Cr' C2' 101.33(4)
C17' Cr' C2' 124.74(4)
C3' Cr' C2' 37.72(4)
C14' Cr' C2' 118.99(5)
C16' Cr' C5' 158.17(5)
C1' Cr' C5' 85.64(5)
C4' Cr' C5' 37.26(4)
C15' Cr' C5' 154.20(5)
C17' Cr' C5' 120.06(4)
C3' Cr' C5' 69.91(4)
C14' Cr' C5' 116.62(5)
C2' Cr' C5' 90.39(4)
C16' Cr' C18' 69.93(4)
C1' Cr' C18' 115.90(5)
C4' Cr' C18' 120.61(4)
C15' Cr' C18' 90.07(4)
C17' Cr' C18' 37.14(4)
C3' Cr' C18' 158.51(4)
C14' Cr' C18' 84.49(4)
C2' Cr' C18' 153.43(4)
C5' Cr' C18' 89.36(4)
C2' C1' Cr' 71.89(6)
C1' C2' C3' 123.07(11)
C1' C2' C13' 119.77(11)
C3' C2' C13' 116.94(11)
C1' C2' Cr' 70.45(7)
C3' C2' Cr' 70.69(6)
C13' C2' Cr' 129.46(8)
C2' C3' C4' 128.28(11)
C2' C3' Cr' 71.59(7)
C4' C3' Cr' 70.75(7)
C5' C4' C3' 126.30(11)
C5' C4' C9' 115.79(10)
C3' C4' C9' 117.68(10)
C5' C4' Cr' 73.07(7)
C3' C4' Cr' 71.17(7)
C9' C4' Cr' 127.63(8)
C4' C5' C6' 117.37(11)
C4' C5' Cr' 69.66(7)
C6' C5' Cr' 133.49(9)
C5' C6' C7' 111.74(11)
C6' C7' C8' 107.84(10)
C6' C7' C10' 111.76(11)
C8' C7' C10' 88.01(9)
C7' C8' C9' 86.25(9)
C4' C9' C8' 109.98(10)
C4' C9' C10' 108.12(10)
C8' C9' C10' 86.96(9)
C11' C10' C12' 108.79(11)
C11' C10' C7' 119.16(11)
C12' C10' C7' 112.31(10)
C11' C10' C9' 119.04(10)
C12' C10' C9' 111.06(10)
C7' C10' C9' 84.78(9)
C15' C14' Cr' 71.05(6)
C16' C15' C14' 122.82(10)
C16' C15' C26' 117.50(11)
C14' C15' C26' 119.47(10)
C16' C15' Cr' 70.35(6)
C14' C15' Cr' 71.21(6)
C26' C15' Cr' 128.70(8)
C15' C16' C17' 128.26(11)
C15' C16' Cr' 71.74(6)
C17' C16' Cr' 71.61(6)
C18' C17' C16' 126.12(11)
C18' C17' C22' 115.70(10)
C16' C17' C22' 117.95(10)
C18' C17' Cr' 73.56(6)
C16' C17' Cr' 70.21(6)
C22' C17' Cr' 128.25(7)
C17' C18' C19' 117.34(10)
C17' C18' Cr' 69.29(6)
C19' C18' Cr' 134.18(8)
C18' C19' C20' 111.89(9)
C19' C20' C21' 107.33(9)
C19' C20' C23' 112.14(9)
C21' C20' C23' 87.91(8)
C20' C21' C22' 86.08(8)
C17' C22' C21' 110.31(9)
C17' C22' C23' 107.96(9)
C21' C22' C23' 87.01(8)
C24' C23' C25' 108.46(10)
C24' C23' C20' 119.21(10)
C25' C23' C20' 111.92(10)
C24' C23' C22' 118.66(9)
C25' C23' C22' 112.13(10)
C20' C23' C22' 84.93(8)

loop_
_geom_bond_atom_site_label_1
_geom_bond_atom_site_label_2
_geom_bond_distance
Cr C1 2.1928(12)
Cr C16 2.1952(12)
Cr C14 2.1968(12)
Cr C3 2.1997(12)
Cr C15 2.2004(12)
Cr C17 2.2059(11)
Cr C4 2.2115(11)
Cr C2 2.2124(11)
Cr C5 2.2144(12)
Cr C18 2.2470(11)
C1 C2 1.4162(17)
C2 C3 1.4170(17)
C2 C13 1.5090(17)
C3 C4 1.4287(16)
C4 C5 1.4129(17)
C4 C9 1.5135(16)
C5 C6 1.5334(16)
C6 C7 1.5265(18)
C7 C8 1.5471(18)
C7 C10 1.5637(16)
C8 C9 1.5497(16)
C9 C10 1.5748(17)
C10 C12 1.5264(17)
C10 C11 1.5265(17)
C14 C15 1.4178(17)
C15 C16 1.4200(17)
C15 C26 1.5135(17)
C16 C17 1.4279(17)
C17 C18 1.4063(17)
C17 C22 1.5178(16)
C18 C19 1.5322(17)
C19 C20 1.5305(19)
C20 C21 1.5459(19)
C20 C23 1.562(2)
C21 C22 1.5531(18)
C22 C23 1.5765(16)
C23 C24 1.5200(19)
C23 C25 1.5338(18)
Cr' C16' 2.1726(11)
Cr' C1' 2.1847(11)
Cr' C4' 2.1862(11)
Cr' C15' 2.1907(11)
Cr' C17' 2.1910(11)
Cr' C3' 2.1917(11)
Cr' C14' 2.1929(11)
Cr' C2' 2.2036(12)
Cr' C5' 2.2305(12)
Cr' C18' 2.2466(11)
C1' C2' 1.4165(17)
C2' C3' 1.4208(17)
C2' C13' 1.5148(16)
C3' C4' 1.4283(16)
C4' C5' 1.4117(17)
C4' C9' 1.5196(16)
C5' C6' 1.5299(17)
C6' C7' 1.5316(18)
C7' C8' 1.5437(19)
C7' C10' 1.5614(18)
C8' C9' 1.5546(16)
C9' C10' 1.5801(16)
C10' C11' 1.5213(18)
C10' C12' 1.5309(17)
C14' C15' 1.4177(17)
C15' C16' 1.4176(16)
C15' C26' 1.5114(16)
C16' C17' 1.4273(16)
C17' C18' 1.4144(16)
C17' C22' 1.5146(16)
C18' C19' 1.5250(16)
C19' C20' 1.5292(16)
C20' C21' 1.5484(16)
C20' C23' 1.5589(16)
C21' C22' 1.5546(15)
C22' C23' 1.5780(15)
C23' C24' 1.5214(16)
C23' C25' 1.5300(16)

loop_
_geom_torsion_atom_site_label_1
_geom_torsion_atom_site_label_2
_geom_torsion_atom_site_label_3
_geom_torsion_atom_site_label_4
_geom_torsion
C16 Cr C1 C2 -108.51(7)
C14 Cr C1 C2 -46.66(12)
C3 Cr C1 C2 26.74(7)
C15 Cr C1 C2 -74.30(8)
C17 Cr C1 C2 -146.68(7)
C4 Cr C1 C2 59.61(7)
C5 Cr C1 C2 96.81(7)
C18 Cr C1 C2 -179.89(7)
Cr C1 C2 C3 -50.41(10)
Cr C1 C2 C13 125.20(11)
C16 Cr C2 C1 80.40(8)
C14 Cr C2 C1 156.05(7)
C3 Cr C2 C1 -136.40(11)
C15 Cr C2 C1 119.30(7)
C17 Cr C2 C1 42.93(9)
C4 Cr C2 C1 -114.27(8)
C5 Cr C2 C1 -82.53(7)
C18 Cr C2 C1 0.23(14)
C1 Cr C2 C3 136.40(11)
C16 Cr C2 C3 -143.20(7)
C14 Cr C2 C3 -67.56(8)
C15 Cr C2 C3 -104.31(8)
C17 Cr C2 C3 179.33(7)
C4 Cr C2 C3 22.13(7)
C5 Cr C2 C3 53.87(7)
C18 Cr C2 C3 136.62(10)
C1 Cr C2 C13 -114.48(14)
C16 Cr C2 C13 -34.08(12)
C14 Cr C2 C13 41.57(13)
C3 Cr C2 C13 109.12(14)
C15 Cr C2 C13 4.82(12)
C17 Cr C2 C13 -71.55(13)
C4 Cr C2 C13 131.25(12)
C5 Cr C2 C13 162.99(11)
C18 Cr C2 C13 -114.25(13)
C1 C2 C3 C4 4.8(2)
C13 C2 C3 C4 -170.99(12)
Cr C2 C3 C4 -45.49(12)
C1 C2 C3 Cr 50.29(10)
C13 C2 C3 Cr -125.50(11)
C1 Cr C3 C2 -26.77(7)
C16 Cr C3 C2 53.83(10)
C14 Cr C3 C2 124.89(7)
C15 Cr C3 C2 86.85(8)
C17 Cr C3 C2 -2.0(2)
C4 Cr C3 C2 -144.44(11)
C5 Cr C3 C2 -120.90(8)
C18 Cr C3 C2 -132.05(11)
C1 Cr C3 C4 117.68(8)
C16 Cr C3 C4 -161.73(7)
C14 Cr C3 C4 -90.66(7)
C15 Cr C3 C4 -128.70(7)
C17 Cr C3 C4 142.46(16)
C2 Cr C3 C4 144.44(11)
C5 Cr C3 C4 23.55(7)
C18 Cr C3 C4 12.39(14)
C2 C3 C4 C5 -1.6(2)
Cr C3 C4 C5 -47.19(11)
C2 C3 C4 C9 172.77(12)
Cr C3 C4 C9 127.21(10)
C2 C3 C4 Cr 45.56(12)
C1 Cr C4 C5 85.92(7)
C16 Cr C4 C5 -151.72(17)
C14 Cr C4 C5 -122.30(7)
C3 Cr C4 C5 141.59(10)
C15 Cr C4 C5 -148.24(7)
C17 Cr C4 C5 -16.92(13)
C2 Cr C4 C5 119.64(8)
C18 Cr C4 C5 -32.57(8)
C1 Cr C4 C3 -55.67(7)
C16 Cr C4 C3 66.7(2)
C14 Cr C4 C3 96.11(7)
C15 Cr C4 C3 70.17(8)
C17 Cr C4 C3 -158.51(9)
C2 Cr C4 C3 -21.95(7)
C5 Cr C4 C3 -141.59(10)
C18 Cr C4 C3 -174.16(7)
C1 Cr C4 C9 -165.51(11)
C16 Cr C4 C9 -43.1(2)
C14 Cr C4 C9 -13.73(12)
C3 Cr C4 C9 -109.83(14)
C15 Cr C4 C9 -39.66(13)
C17 Cr C4 C9 91.66(14)
C2 Cr C4 C9 -131.79(12)
C5 Cr C4 C9 108.57(13)
C18 Cr C4 C9 76.00(12)
C3 C4 C5 C6 176.46(11)
C9 C4 C5 C6 1.98(15)
Cr C4 C5 C6 129.57(10)
C3 C4 C5 Cr 46.89(11)
C9 C4 C5 Cr -127.59(9)
C1 Cr C5 C4 -92.55(7)
C16 Cr C5 C4 164.73(9)
C14 Cr C5 C4 68.61(8)
C3 Cr C5 C4 -23.87(7)
C15 Cr C5 C4 69.44(12)
C17 Cr C5 C4 171.55(6)
C2 Cr C5 C4 -55.34(7)
C18 Cr C5 C4 151.47(7)
C1 Cr C5 C6 157.76(12)
C16 Cr C5 C6 55.04(17)
C14 Cr C5 C6 -41.09(13)
C3 Cr C5 C6 -133.56(12)
C15 Cr C5 C6 -40.26(17)
C17 Cr C5 C6 61.85(12)
C4 Cr C5 C6 -109.70(14)
C2 Cr C5 C6 -165.04(12)
C18 Cr C5 C6 41.77(12)
C4 C5 C6 C7 1.17(15)
Cr C5 C6 C7 90.12(14)
C5 C6 C7 C8 -49.78(13)
C5 C6 C7 C10 44.95(14)
C6 C7 C8 C9 83.38(10)
C10 C7 C8 C9 -28.30(9)
C5 C4 C9 C8 43.40(14)
C3 C4 C9 C8 -131.61(11)
Cr C4 C9 C8 -44.08(15)
C5 C4 C9 C10 -50.60(13)
C3 C4 C9 C10 134.39(11)
Cr C4 C9 C10 -138.07(9)
C7 C8 C9 C4 -80.63(11)
C7 C8 C9 C10 28.09(9)
C6 C7 C10 C12 167.79(11)
C8 C7 C10 C12 -83.58(12)
C6 C7 C10 C11 39.29(15)
C8 C7 C10 C11 147.93(11)
C6 C7 C10 C9 -80.77(11)
C8 C7 C10 C9 27.87(9)
C4 C9 C10 C12 -165.19(10)
C8 C9 C10 C12 84.19(11)
C4 C9 C10 C11 -37.12(15)
C8 C9 C10 C11 -147.74(12)
C4 C9 C10 C7 82.79(10)
C8 C9 C10 C7 -27.83(9)
C1 Cr C14 C15 -42.09(12)
C16 Cr C14 C15 26.88(7)
C3 Cr C14 C15 -107.51(7)
C17 Cr C14 C15 59.96(7)
C4 Cr C14 C15 -145.84(7)
C2 Cr C14 C15 -72.61(8)
C5 Cr C14 C15 179.40(7)
C18 Cr C14 C15 96.67(7)
Cr C14 C15 C16 -50.90(10)
Cr C14 C15 C26 122.80(11)
C1 Cr C15 C14 158.29(7)
C16 Cr C15 C14 -136.31(11)
C3 Cr C15 C14 82.67(8)
C17 Cr C15 C14 -113.97(8)
C4 Cr C15 C14 45.07(9)
C2 Cr C15 C14 121.27(7)
C5 Cr C15 C14 -1.22(14)
C18 Cr C15 C14 -82.06(7)
C1 Cr C15 C16 -65.40(8)
C14 Cr C15 C16 136.31(11)
C3 Cr C15 C16 -141.02(7)
C17 Cr C15 C16 22.34(7)
C4 Cr C15 C16 -178.63(7)
C2 Cr C15 C16 -102.42(7)
C5 Cr C15 C16 135.08(10)
C18 Cr C15 C16 54.24(7)
C1 Cr C15 C26 44.09(12)
C16 Cr C15 C26 109.50(13)
C14 Cr C15 C26 -114.20(14)
C3 Cr C15 C26 -31.52(12)
C17 Cr C15 C26 131.83(11)
C4 Cr C15 C26 -69.13(12)
C2 Cr C15 C26 7.08(12)
C5 Cr C15 C26 -115.42(12)
C18 Cr C15 C26 163.74(11)
C14 C15 C16 C17 5.4(2)
C26 C15 C16 C17 -168.48(12)
Cr C15 C16 C17 -45.50(12)
C14 C15 C16 Cr 50.94(10)
C26 C15 C16 Cr -122.98(10)
C1 Cr C16 C15 125.82(7)
C14 Cr C16 C15 -26.83(7)
C3 Cr C16 C15 57.36(9)
C17 Cr C16 C15 -144.09(10)
C4 Cr C16 C15 4.5(2)
C2 Cr C16 C15 88.44(7)
C5 Cr C16 C15 -134.14(10)
C18 Cr C16 C15 -120.01(8)
C1 Cr C16 C17 -90.09(7)
C14 Cr C16 C17 117.26(8)
C3 Cr C16 C17 -158.55(7)
C15 Cr C16 C17 144.09(10)
C4 Cr C16 C17 148.56(16)
C2 Cr C16 C17 -127.47(7)
C5 Cr C16 C17 9.95(14)
C18 Cr C16 C17 24.08(7)
C15 C16 C17 C18 -4.3(2)
Cr C16 C17 C18 -49.75(11)
C15 C16 C17 C22 169.67(11)
Cr C16 C17 C22 124.21(10)
C15 C16 C17 Cr 45.45(12)
C1 Cr C17 C18 -124.45(7)
C16 Cr C17 C18 140.35(10)
C14 Cr C17 C18 84.19(7)
C3 Cr C17 C18 -147.63(16)
C15 Cr C17 C18 118.10(8)
C4 Cr C17 C18 -23.48(13)
C2 Cr C17 C18 -149.14(7)
C5 Cr C17 C18 -34.84(8)
C1 Cr C17 C16 95.20(7)
C14 Cr C17 C16 -56.16(7)
C3 Cr C17 C16 72.02(18)
C15 Cr C17 C16 -22.25(7)
C4 Cr C17 C16 -163.83(9)
C2 Cr C17 C16 70.51(8)
C5 Cr C17 C16 -175.19(7)
C18 Cr C17 C16 -140.35(10)
C1 Cr C17 C22 -14.41(11)
C16 Cr C17 C22 -109.61(13)
C14 Cr C17 C22 -165.77(11)
C3 Cr C17 C22 -37.6(2)
C15 Cr C17 C22 -131.86(12)
C4 Cr C17 C22 86.57(14)
C2 Cr C17 C22 -39.09(13)
C5 Cr C17 C22 75.20(12)
C18 Cr C17 C22 110.04(14)
C16 C17 C18 C19 178.82(12)
C22 C17 C18 C19 4.79(16)
Cr C17 C18 C19 130.02(11)
C16 C17 C18 Cr 48.80(11)
C22 C17 C18 Cr -125.23(10)
C1 Cr C18 C17 65.17(8)
C16 Cr C18 C17 -24.70(7)
C14 Cr C18 C17 -94.00(7)
C3 Cr C18 C17 159.72(10)
C15 Cr C18 C17 -56.67(7)
C4 Cr C18 C17 168.27(7)
C2 Cr C18 C17 65.02(12)
C5 Cr C18 C17 149.20(7)
C1 Cr C18 C19 -43.69(13)
C16 Cr C18 C19 -133.56(13)
C14 Cr C18 C19 157.15(13)
C3 Cr C18 C19 50.87(18)
C15 Cr C18 C19 -165.53(12)
C17 Cr C18 C19 -108.85(15)
C4 Cr C18 C19 59.42(13)
C2 Cr C18 C19 -43.84(18)
C5 Cr C18 C19 40.35(12)
C17 C18 C19 C20 -1.33(16)
Cr C18 C19 C20 86.38(14)
C18 C19 C20 C21 -48.79(15)
C18 C19 C20 C23 45.95(15)
C19 C20 C21 C22 83.87(12)
C23 C20 C21 C22 -28.28(9)
C18 C17 C22 C21 41.61(14)
C16 C17 C22 C21 -133.03(11)
Cr C17 C22 C21 -47.00(14)
C18 C17 C22 C23 -52.07(14)
C16 C17 C22 C23 133.30(11)
Cr C17 C22 C23 -140.67(10)
C20 C21 C22 C17 -80.82(11)
C20 C21 C22 C23 28.01(9)
C19 C20 C23 C24 40.30(15)
C21 C20 C23 C24 148.37(11)
C19 C20 C23 C25 168.85(11)
C21 C20 C23 C25 -83.08(11)
C19 C20 C23 C22 -80.19(11)
C21 C20 C23 C22 27.88(9)
C17 C22 C23 C24 -38.12(16)
C21 C22 C23 C24 -148.16(12)
C17 C22 C23 C25 -165.88(11)
C21 C22 C23 C25 84.09(13)
C17 C22 C23 C20 82.27(11)
C21 C22 C23 C20 -27.76(9)
C16' Cr' C1' C2' -105.46(7)
C4' Cr' C1' C2' 59.23(7)
C15' Cr' C1' C2' -71.78(8)
C17' Cr' C1' C2' -143.86(7)
C3' Cr' C1' C2' 26.15(7)
C14' Cr' C1' C2' -45.67(12)
C5' Cr' C1' C2' 96.32(7)
C18' Cr' C1' C2' -176.52(7)
Cr' C1' C2' C3' -49.45(10)
Cr' C1' C2' C13' 125.02(10)
C16' Cr' C2' C1' 81.99(7)
C4' Cr' C2' C1' -115.02(8)
C15' Cr' C2' C1' 120.79(7)
C17' Cr' C2' C1' 45.57(8)
C3' Cr' C2' C1' -137.57(10)
C14' Cr' C2' C1' 156.59(7)
C5' Cr' C2' C1' -82.34(7)
C18' Cr' C2' C1' 7.01(13)
C16' Cr' C2' C3' -140.45(7)
C1' Cr' C2' C3' 137.57(10)
C4' Cr' C2' C3' 22.55(7)
C15' Cr' C2' C3' -101.64(7)
C17' Cr' C2' C3' -176.87(6)
C14' Cr' C2' C3' -65.84(8)
C5' Cr' C2' C3' 55.23(7)
C18' Cr' C2' C3' 144.57(9)
C16' Cr' C2' C13' -30.97(12)
C1' Cr' C2' C13' -112.96(14)
C4' Cr' C2' C13' 132.02(12)
C15' Cr' C2' C13' 7.83(12)
C17' Cr' C2' C13' -67.39(12)
C3' Cr' C2' C13' 109.48(14)
C14' Cr' C2' C13' 43.64(12)
C5' Cr' C2' C13' 164.70(11)
C18' Cr' C2' C13' -105.95(13)
C1' C2' C3' C4' 4.21(19)
C13' C2' C3' C4' -170.41(11)
Cr' C2' C3' C4' -45.14(11)
C1' C2' C3' Cr' 49.35(10)
C13' C2' C3' Cr' -125.27(10)
C16' Cr' C3' C2' 54.98(9)
C1' Cr' C3' C2' -26.11(7)
C4' Cr' C3' C2' -143.89(10)
C15' Cr' C3' C2' 87.83(7)
C17' Cr' C3' C2' 8.50(17)
C14' Cr' C3' C2' 125.99(7)
C5' Cr' C3' C2' -119.00(8)
C18' Cr' C3' C2' -134.95(11)
C16' Cr' C3' C4' -161.13(6)
C1' Cr' C3' C4' 117.77(7)
C15' Cr' C3' C4' -128.28(7)
C17' Cr' C3' C4' 152.39(13)
C14' Cr' C3' C4' -90.12(7)
C2' Cr' C3' C4' 143.89(10)
C5' Cr' C3' C4' 24.88(7)
C18' Cr' C3' C4' 8.94(15)
C2' C3' C4' C5' -5.4(2)
Cr' C3' C4' C5' -50.79(11)
C2' C3' C4' C9' 168.77(11)
Cr' C3' C4' C9' 123.34(10)
C2' C3' C4' Cr' 45.43(11)
C16' Cr' C4' C5' -162.83(14)
C1' Cr' C4' C5' 83.29(7)
C15' Cr' C4' C5' -152.30(7)
C17' Cr' C4' C5' -20.21(14)
C3' Cr' C4' C5' 139.26(10)
C14' Cr' C4' C5' -124.97(7)
C2' Cr' C4' C5' 116.90(8)
C18' Cr' C4' C5' -36.95(8)
C16' Cr' C4' C3' 57.91(17)
C1' Cr' C4' C3' -55.97(7)
C15' Cr' C4' C3' 68.44(8)
C17' Cr' C4' C3' -159.47(9)
C14' Cr' C4' C3' 95.77(7)
C2' Cr' C4' C3' -22.35(7)
C5' Cr' C4' C3' -139.26(10)
C18' Cr' C4' C3' -176.21(6)
C16' Cr' C4' C9' -53.0(2)
C1' Cr' C4' C9' -166.87(10)
C15' Cr' C4' C9' -42.46(12)
C17' Cr' C4' C9' 89.63(14)
C3' Cr' C4' C9' -110.90(13)
C14' Cr' C4' C9' -15.12(11)
C2' Cr' C4' C9' -133.25(11)
C5' Cr' C4' C9' 109.85(13)
C18' Cr' C4' C9' 72.89(11)
C3' C4' C5' C6' 179.43(11)
C9' C4' C5' C6' 5.21(16)
Cr' C4' C5' C6' 129.39(11)
C3' C4' C5' Cr' 50.04(11)
C9' C4' C5' Cr' -124.18(9)
C16' Cr' C5' C4' 166.85(10)
C1' Cr' C5' C4' -95.13(7)
C15' Cr' C5' C4' 60.02(13)
C17' Cr' C5' C4' 170.78(6)
C3' Cr' C5' C4' -25.38(7)
C14' Cr' C5' C4' 65.33(8)
C2' Cr' C5' C4' -57.73(7)
C18' Cr' C5' C4' 148.84(7)
C16' Cr' C5' C6' 57.93(19)
C1' Cr' C5' C6' 155.95(12)
C4' Cr' C5' C6' -108.92(14)
C15' Cr' C5' C6' -48.90(18)
C17' Cr' C5' C6' 61.86(13)
C3' Cr' C5' C6' -134.30(13)
C14' Cr' C5' C6' -43.59(13)
C2' Cr' C5' C6' -166.65(12)
C18' Cr' C5' C6' 39.92(12)
C4' C5' C6' C7' -1.48(17)
Cr' C5' C6' C7' 85.75(14)
C5' C6' C7' C8' -49.00(14)
C5' C6' C7' C10' 46.11(15)
C6' C7' C8' C9' 84.13(11)
C10' C7' C8' C9' -28.11(9)
C5' C4' C9' C8' 41.03(14)
C3' C4' C9' C8' -133.72(11)
Cr' C4' C9' C8' -46.92(14)
C5' C4' C9' C10' -52.40(13)
C3' C4' C9' C10' 132.86(11)
Cr' C4' C9' C10' -140.35(9)
C7' C8' C9' C4' -80.41(10)
C7' C8' C9' C10' 27.77(9)
C6' C7' C10' C11' 39.72(15)
C8' C7' C10' C11' 148.16(11)
C6' C7' C10' C12' 168.60(11)
C8' C7' C10' C12' -82.96(11)
C6' C7' C10' C9' -80.76(11)
C8' C7' C10' C9' 27.68(9)
C4' C9' C10' C11' -38.04(15)
C8' C9' C10' C11' -148.09(12)
C4' C9' C10' C12' -165.52(10)
C8' C9' C10' C12' 84.43(11)
C4' C9' C10' C7' 82.55(10)
C8' C9' C10' C7' -27.49(9)
C16' Cr' C14' C15' 26.66(7)
C1' Cr' C14' C15' -39.60(12)
C4' Cr' C14' C15' -142.52(7)
C17' Cr' C14' C15' 60.32(7)
C3' Cr' C14' C15' -104.05(7)
C2' Cr' C14' C15' -69.58(8)
C5' Cr' C14' C15' -176.23(7)
C18' Cr' C14' C15' 97.27(7)
Cr' C14' C15' C16' -50.05(10)
Cr' C14' C15' C26' 124.50(10)
C1' Cr' C15' C16' -63.60(8)
C4' Cr' C15' C16' -175.11(6)
C17' Cr' C15' C16' 23.19(7)
C3' Cr' C15' C16' -138.46(7)
C14' Cr' C15' C16' 136.84(10)
C2' Cr' C15' C16' -99.89(7)
C5' Cr' C15' C16' 144.61(10)
C18' Cr' C15' C16' 55.95(7)
C16' Cr' C15' C14' -136.84(10)
C1' Cr' C15' C14' 159.56(7)
C4' Cr' C15' C14' 48.05(8)
C17' Cr' C15' C14' -113.64(7)
C3' Cr' C15' C14' 84.70(7)
C2' Cr' C15' C14' 123.27(7)
C5' Cr' C15' C14' 7.77(13)
C18' Cr' C15' C14' -80.89(7)
C16' Cr' C15' C26' 110.00(13)
C1' Cr' C15' C26' 46.41(12)
C4' Cr' C15' C26' -65.11(12)
C17' Cr' C15' C26' 133.20(11)
C3' Cr' C15' C26' -28.46(12)
C14' Cr' C15' C26' -113.16(13)
C2' Cr' C15' C26' 10.12(12)
C5' Cr' C15' C26' -105.39(13)
C18' Cr' C15' C26' 165.95(11)
C14' C15' C16' C17' 3.52(18)
C26' C15' C16' C17' -171.14(11)
Cr' C15' C16' C17' -46.90(11)
C14' C15' C16' Cr' 50.41(10)
C26' C15' C16' Cr' -124.24(10)
C1' Cr' C16' C15' 126.84(7)
C4' Cr' C16' C15' 13.96(18)
C17' Cr' C16' C15' -142.83(10)
C3' Cr' C16' C15' 58.04(9)
C14' Cr' C16' C15' -26.54(7)
C2' Cr' C16' C15' 89.28(7)
C5' Cr' C16' C15' -137.32(12)
C18' Cr' C16' C15' -118.10(7)
C1' Cr' C16' C17' -90.33(7)
C4' Cr' C16' C17' 156.79(14)
C15' Cr' C16' C17' 142.83(10)
C3' Cr' C16' C17' -159.13(6)
C14' Cr' C16' C17' 116.29(7)
C2' Cr' C16' C17' -127.89(7)
C5' Cr' C16' C17' 5.51(15)
C18' Cr' C16' C17' 24.73(6)
C15' C16' C17' C18' -3.65(19)
Cr' C16' C17' C18' -50.59(10)
C15' C16' C17' C22' 170.57(11)
Cr' C16' C17' C22' 123.63(9)
C15' C16' C17' Cr' 46.94(11)
C16' Cr' C17' C18' 139.41(10)
C1' Cr' C17' C18' -126.49(7)
C4' Cr' C17' C18' -24.24(14)
C15' Cr' C17' C18' 116.36(7)
C3' Cr' C17' C18' -158.82(13)
C14' Cr' C17' C18' 82.25(7)
C2' Cr' C17' C18' -152.50(7)
C5' Cr' C17' C18' -38.23(8)
C1' Cr' C17' C16' 94.10(7)
C4' Cr' C17' C16' -163.65(9)
C15' Cr' C17' C16' -23.05(6)
C3' Cr' C17' C16' 61.77(16)
C14' Cr' C17' C16' -57.16(7)
C2' Cr' C17' C16' 68.09(8)
C5' Cr' C17' C16' -177.63(6)
C18' Cr' C17' C16' -139.41(10)
C16' Cr' C17' C22' -110.52(12)
C1' Cr' C17' C22' -16.42(10)
C4' Cr' C17' C22' 85.83(14)
C15' Cr' C17' C22' -133.57(11)
C3' Cr' C17' C22' -48.75(19)
C14' Cr' C17' C22' -167.68(10)
C2' Cr' C17' C22' -42.43(12)
C5' Cr' C17' C22' 71.84(11)
C18' Cr' C17' C22' 110.07(12)
C16' C17' C18' C19' 179.32(10)
C22' C17' C18' C19' 4.99(15)
Cr' C17' C18' C19' 130.04(10)
C16' C17' C18' Cr' 49.28(10)
C22' C17' C18' Cr' -125.05(9)
C16' Cr' C18' C17' -25.35(6)
C1' Cr' C18' C17' 62.78(8)
C4' Cr' C18' C17' 168.96(6)
C15' Cr' C18' C17' -58.18(7)
C3' Cr' C18' C17' 162.57(10)
C14' Cr' C18' C17' -95.56(7)
C2' Cr' C18' C17' 58.02(12)
C5' Cr' C18' C17' 147.62(7)
C16' Cr' C18' C19' -133.86(12)
C1' Cr' C18' C19' -45.73(12)
C4' Cr' C18' C19' 60.46(12)
C15' Cr' C18' C19' -166.68(11)
C17' Cr' C18' C19' -108.50(13)
C3' Cr' C18' C19' 54.07(18)
C14' Cr' C18' C19' 155.94(11)
C2' Cr' C18' C19' -50.48(16)
C5' Cr' C18' C19' 39.11(11)
C17' C18' C19' C20' -0.44(15)
Cr' C18' C19' C20' 86.54(13)
C18' C19' C20' C21' -50.07(12)
C18' C19' C20' C23' 44.83(13)
C19' C20' C21' C22' 84.41(10)
C23' C20' C21' C22' -28.14(8)
C18' C17' C22' C21' 40.74(13)
C16' C17' C22' C21' -134.08(10)
Cr' C17' C22' C21' -48.08(13)
C18' C17' C22' C23' -52.79(12)
C16' C17' C22' C23' 132.39(10)
Cr' C17' C22' C23' -141.61(9)
C20' C21' C22' C17' -80.26(10)
C20' C21' C22' C23' 27.80(8)
C19' C20' C23' C24' 40.01(14)
C21' C20' C23' C24' 147.87(10)
C19' C20' C23' C25' 168.04(10)
C21' C20' C23' C25' -84.09(10)
C19' C20' C23' C22' -80.13(10)
C21' C20' C23' C22' 27.74(8)
C17' C22' C23' C24' -37.90(14)
C21' C22' C23' C24' -148.29(11)
C17' C22' C23' C25' -165.63(9)
C21' C22' C23' C25' 83.98(10)
C17' C22' C23' C20' 82.75(9)
C21' C22' C23' C20' -27.64(8)
